data_4329124
loop_
_publ_author_name
'Seung-Jin Oh'
'Dong Woo Lee'
'Kang Min Ok'

_publ_section_title
;
 Influence of the Cation Size on the Framework Structures and Space Group
 Centricities in AMo2O5(SeO3)2 (A = Sr, Pb, and Ba)
;
_journal_name_full 'Inorganic Chemistry'
_journal_page_first 5393
_journal_page_last 5399
_journal_paper_doi 10.1021/ic3003564
_journal_volume 51
_journal_year 2012
_chemical_formula_sum 'Mo2 O11 Se2 Sr'
_chemical_formula_weight 613.42
_chemical_name_systematic
;
 ?
;
_space_group_IT_number 2
_symmetry_cell_setting triclinic
_symmetry_space_group_name_Hall '-P 1'
_symmetry_space_group_name_H-M 'P -1'
_atom_sites_solution_primary direct
_atom_sites_solution_secondary difmap
_cell_angle_alpha 82.943(5)
_cell_angle_beta 65.326(5)
_cell_angle_gamma 66.918(5)
_cell_formula_units_Z 2
_cell_length_a 7.8759(6)
_cell_length_b 8.1509(5)
_cell_length_c 8.8076(6)
_cell_measurement_temperature 200.0(2)
_cell_volume 472.09(6)
_computing_structure_refinement 'SHELXL-97 (Sheldrick, 1997)'
_diffrn_ambient_temperature 200.0(2)
_diffrn_measured_fraction_theta_full 0.994
_diffrn_measured_fraction_theta_max 0.959
_diffrn_measurement_device_type 'Bruker SMART BREEZE'
_diffrn_measurement_method CCD
_diffrn_radiation_monochromator graphite
_diffrn_radiation_type MoK\a
_diffrn_radiation_wavelength 0.71073
_diffrn_reflns_av_R_equivalents 0.0844
_diffrn_reflns_av_unetI/netI 0.0967
_diffrn_reflns_limit_h_max 9
_diffrn_reflns_limit_h_min -10
_diffrn_reflns_limit_k_max 10
_diffrn_reflns_limit_k_min -10
_diffrn_reflns_limit_l_max 8
_diffrn_reflns_limit_l_min -11
_diffrn_reflns_number 4766
_diffrn_reflns_theta_full 25
_diffrn_reflns_theta_max 28.33
_diffrn_reflns_theta_min 2.55
_exptl_absorpt_coefficient_mu 16.004
_exptl_absorpt_correction_T_max 0.69
_exptl_absorpt_correction_T_min 0.60
_exptl_absorpt_correction_type empirical
_exptl_absorpt_process_details
; 
 SADABS(Blessing, 1995) 
;
_exptl_crystal_colour Colorless
_exptl_crystal_density_diffrn 4.315
_exptl_crystal_description rod
_exptl_crystal_F_000 556
_exptl_crystal_size_max 0.072
_exptl_crystal_size_mid 0.027
_exptl_crystal_size_min 0.023
_refine_diff_density_max 1.645
_refine_diff_density_min -2.155
_refine_diff_density_rms 0.389
_refine_ls_extinction_method none
_refine_ls_goodness_of_fit_ref 1.005
_refine_ls_matrix_type full
_refine_ls_number_parameters 145
_refine_ls_number_reflns 2254
_refine_ls_number_restraints 0
_refine_ls_restrained_S_all 1.005
_refine_ls_R_factor_all 0.08
_refine_ls_R_factor_gt 0.0522
_refine_ls_shift/su_max 0
_refine_ls_shift/su_mean 0
_refine_ls_structure_factor_coef Fsqd
_refine_ls_weighting_details 'calc w=1/[\s^2^(Fo^2^)+(0.0568P)^2^+0.0000P] where P=(Fo^2^+2Fc^2^)/3'
_refine_ls_weighting_scheme calc
_refine_ls_wR_factor_gt 0.1155
_refine_ls_wR_factor_ref 0.1262
_reflns_number_gt 1657
_reflns_number_total 2254
_reflns_threshold_expression >2s\(I)
_cod_data_source_file ic3003564_si_002_1.cif
_cod_data_source_block SrMo2O5(SeO3)2
_cod_database_code 4329124

loop_
_symmetry_equiv_pos_as_xyz
'x, y, z'
'-x, -y, -z'

loop_
_atom_site_label
_atom_site_type_symbol
_atom_site_fract_x
_atom_site_fract_y
_atom_site_fract_z
_atom_site_U_iso_or_equiv
_atom_site_adp_type
_atom_site_occupancy
_atom_site_symmetry_multiplicity
_atom_site_calc_flag
Mo1 Mo 0.27304(15) 0.62244(12) 0.19526(11) 0.0100(2) Uani 1 1 d
Mo2 Mo 0.27972(15) 0.03139(12) -0.04820(11) 0.0098(2) Uani 1 1 d
Sr1 Sr 0.43263(17) -0.22724(14) -0.47665(13) 0.0130(3) Uani 1 1 d
Se1 Se 0.24730(17) 0.44927(14) -0.14445(13) 0.0106(3) Uani 1 1 d
Se2 Se 0.23553(17) 0.22406(14) 0.31438(13) 0.0112(3) Uani 1 1 d
O1 O 0.0508(12) 0.6102(10) 0.2235(10) 0.0161(17) Uani 1 1 d
O2 O 0.2337(13) 0.7096(11) 0.3800(10) 0.0195(18) Uani 1 1 d
O3 O 0.2688(12) 0.8296(10) 0.0749(9) 0.0145(17) Uani 1 1 d
O4 O 0.3569(13) 0.3665(10) 0.2857(10) 0.0170(17) Uani 1 1 d
O5 O 0.4010(12) 0.4776(10) -0.0635(9) 0.0142(17) Uani 1 1 d
O6 O 0.0518(12) 0.1903(10) 0.0692(9) 0.0157(17) Uani 1 1 d
O7 O 0.2464(12) -0.0302(10) -0.2089(9) 0.0145(17) Uani 1 1 d
O8 O 0.3771(12) 0.2215(10) -0.1928(10) 0.0134(16) Uani 1 1 d
O9 O 0.3941(12) 0.0930(10) 0.1281(9) 0.0147(17) Uani 1 1 d
O10 O 0.3303(12) 0.5162(10) -0.3362(9) 0.0137(16) Uani 1 1 d
O11 O 0.3154(12) 0.0982(10) 0.4511(9) 0.0143(17) Uani 1 1 d

loop_
_atom_site_aniso_label
_atom_site_aniso_U_11
_atom_site_aniso_U_22
_atom_site_aniso_U_33
_atom_site_aniso_U_23
_atom_site_aniso_U_13
_atom_site_aniso_U_12
Mo1 0.0150(5) 0.0063(4) 0.0103(4) 0.0010(3) -0.0065(4) -0.0042(4)
Mo2 0.0139(5) 0.0073(4) 0.0099(5) 0.0010(3) -0.0059(4) -0.0047(4)
Sr1 0.0222(6) 0.0094(5) 0.0113(5) 0.0009(4) -0.0090(4) -0.0075(4)
Se1 0.0144(6) 0.0080(5) 0.0114(5) 0.0010(4) -0.0066(4) -0.0047(4)
Se2 0.0144(6) 0.0088(5) 0.0108(5) 0.0003(4) -0.0056(4) -0.0043(4)
O1 0.021(4) 0.012(4) 0.014(4) 0.002(3) -0.009(3) -0.004(4)
O2 0.025(5) 0.016(4) 0.019(4) 0.000(3) -0.009(4) -0.009(4)
O3 0.023(4) 0.010(4) 0.014(4) 0.000(3) -0.007(3) -0.011(3)
O4 0.028(5) 0.012(4) 0.018(4) 0.010(3) -0.016(4) -0.011(4)
O5 0.019(4) 0.010(4) 0.014(4) -0.005(3) -0.007(3) -0.004(3)
O6 0.020(4) 0.016(4) 0.011(4) 0.001(3) -0.005(3) -0.007(4)
O7 0.018(4) 0.017(4) 0.012(4) -0.002(3) -0.005(3) -0.010(4)
O8 0.017(4) 0.006(4) 0.017(4) 0.003(3) -0.004(3) -0.009(3)
O9 0.025(5) 0.011(4) 0.009(4) -0.001(3) -0.005(3) -0.009(4)
O10 0.023(4) 0.008(4) 0.015(4) 0.005(3) -0.013(3) -0.006(3)
O11 0.025(4) 0.009(4) 0.008(4) 0.002(3) -0.005(3) -0.007(3)

loop_
_atom_type_symbol
_atom_type_description
_atom_type_scat_dispersion_real
_atom_type_scat_dispersion_imag
_atom_type_scat_source
O O 0.0106 0.006 'International Tables Vol C Tables 4.2.6.8 and 6.1.1.4'
Se Se -0.0929 2.2259 'International Tables Vol C Tables 4.2.6.8 and 6.1.1.4'
Sr Sr -1.5307 3.2498 'International Tables Vol C Tables 4.2.6.8 and 6.1.1.4'
Mo Mo -1.6832 0.6857 'International Tables Vol C Tables 4.2.6.8 and 6.1.1.4'

loop_
_geom_angle_atom_site_label_1
_geom_angle_atom_site_label_2
_geom_angle_atom_site_label_3
_geom_angle
_geom_angle_site_symmetry_1
_geom_angle_site_symmetry_3
O1 Mo1 O2 106.3(4) . .
O1 Mo1 O3 102.6(4) . .
O2 Mo1 O3 96.6(4) . .
O1 Mo1 O4 88.9(3) . .
O2 Mo1 O4 89.3(4) . .
O3 Mo1 O4 165.0(3) . .
O1 Mo1 O5 148.1(3) . 2_665
O2 Mo1 O5 102.7(3) . 2_665
O3 Mo1 O5 86.9(3) . 2_665
O4 Mo1 O5 78.4(3) . 2_665
O1 Mo1 O5 85.4(3) . .
O2 Mo1 O5 167.3(4) . .
O3 Mo1 O5 85.6(3) . .
O4 Mo1 O5 85.8(3) . .
O5 Mo1 O5 64.8(3) 2_665 .
O7 Mo2 O6 105.2(4) . .
O7 Mo2 O3 96.3(3) . 1_545
O6 Mo2 O3 101.3(4) . 1_545
O7 Mo2 O8 89.9(3) . .
O6 Mo2 O8 91.8(3) . .
O3 Mo2 O8 163.5(3) 1_545 .
O7 Mo2 O9 102.3(3) . 2_655
O6 Mo2 O9 150.4(3) . 2_655
O3 Mo2 O9 86.4(3) 1_545 2_655
O8 Mo2 O9 77.3(3) . 2_655
O7 Mo2 O9 167.9(3) . .
O6 Mo2 O9 85.9(3) . .
O3 Mo2 O9 86.1(3) 1_545 .
O8 Mo2 O9 84.8(3) . .
O9 Mo2 O9 65.9(3) 2_655 .
O10 Sr1 O11 146.6(3) 1_545 1_554
O10 Sr1 O7 94.2(2) 1_545 .
O11 Sr1 O7 70.8(2) 1_554 .
O10 Sr1 O10 70.6(3) 1_545 2_654
O11 Sr1 O10 131.4(2) 1_554 2_654
O7 Sr1 O10 156.5(2) . 2_654
O10 Sr1 O2 71.5(3) 1_545 1_544
O11 Sr1 O2 90.2(3) 1_554 1_544
O7 Sr1 O2 120.5(3) . 1_544
O10 Sr1 O2 72.7(2) 2_654 1_544
O10 Sr1 O8 122.7(2) 1_545 2_654
O11 Sr1 O8 73.6(2) 1_554 2_654
O7 Sr1 O8 142.4(2) . 2_654
O10 Sr1 O8 57.8(2) 2_654 2_654
O2 Sr1 O8 70.9(2) 1_544 2_654
O10 Sr1 O11 130.8(2) 1_545 2_655
O11 Sr1 O11 74.0(3) 1_554 2_655
O7 Sr1 O11 71.9(2) . 2_655
O10 Sr1 O11 104.0(2) 2_654 2_655
O2 Sr1 O11 155.9(2) 1_544 2_655
O8 Sr1 O11 87.0(2) 2_654 2_655
O10 Sr1 O4 74.7(2) 1_545 2_655
O11 Sr1 O4 125.1(2) 1_554 2_655
O7 Sr1 O4 72.9(2) . 2_655
O10 Sr1 O4 85.5(2) 2_654 2_655
O2 Sr1 O4 144.2(3) 1_544 2_655
O8 Sr1 O4 120.6(3) 2_654 2_655
O11 Sr1 O4 56.2(2) 2_655 2_655
O10 Sr1 Se1 95.74(17) 1_545 2_654
O11 Sr1 Se1 103.74(17) 1_554 2_654
O7 Sr1 Se1 168.00(18) . 2_654
O10 Sr1 Se1 27.71(17) 2_654 2_654
O2 Sr1 Se1 69.24(18) 1_544 2_654
O8 Sr1 Se1 30.12(16) 2_654 2_654
O11 Sr1 Se1 96.46(16) 2_655 2_654
O4 Sr1 Se1 103.37(18) 2_655 2_654
O10 Sr1 Se2 103.41(17) 1_545 2_655
O11 Sr1 Se2 98.65(18) 1_554 2_655
O7 Sr1 Se2 68.81(18) . 2_655
O10 Sr1 Se2 96.61(18) 2_654 2_655
O2 Sr1 Se2 169.10(18) 1_544 2_655
O8 Sr1 Se2 105.44(17) 2_654 2_655
O11 Sr1 Se2 27.42(16) 2_655 2_655
O4 Sr1 Se2 28.81(17) 2_655 2_655
Se1 Sr1 Se2 102.29(4) 2_654 2_655
O10 Sr1 Sr1 158.26(17) 1_545 2_654
O11 Sr1 Sr1 38.13(18) 1_554 2_654
O7 Sr1 Sr1 66.39(18) . 2_654
O10 Sr1 Sr1 123.94(18) 2_654 2_654
O2 Sr1 Sr1 126.08(19) 1_544 2_654
O8 Sr1 Sr1 78.14(15) 2_654 2_654
O11 Sr1 Sr1 35.87(17) 2_655 2_654
O4 Sr1 Sr1 89.59(17) 2_655 2_654
Se1 Sr1 Sr1 102.54(4) 2_654 2_654
Se2 Sr1 Sr1 61.42(3) 2_655 2_654
O10 Sr1 Sr1 35.72(17) 1_545 2_644
O11 Sr1 Sr1 156.24(17) 1_554 2_644
O7 Sr1 Sr1 127.76(19) . 2_644
O10 Sr1 Sr1 34.85(17) 2_654 2_644
O2 Sr1 Sr1 67.89(18) 1_544 2_644
O8 Sr1 Sr1 89.85(15) 2_654 2_644
O11 Sr1 Sr1 123.07(17) 2_655 2_644
O4 Sr1 Sr1 77.93(17) 2_655 2_644
Se1 Sr1 Sr1 60.83(3) 2_654 2_644
Se2 Sr1 Sr1 102.23(4) 2_655 2_644
Sr1 Sr1 Sr1 155.28(6) 2_654 2_644
O10 Se1 O5 102.7(4) . .
O10 Se1 O8 97.3(4) . .
O5 Se1 O8 97.0(4) . .
O10 Se1 Sr1 46.9(3) . 2_654
O5 Se1 Sr1 105.4(2) . 2_654
O8 Se1 Sr1 50.4(3) . 2_654
O11 Se2 O4 97.6(4) . .
O11 Se2 O9 102.3(4) . .
O4 Se2 O9 98.7(4) . .
O11 Se2 Sr1 48.3(3) . 2_655
O4 Se2 Sr1 49.4(3) . 2_655
O9 Se2 Sr1 103.6(3) . 2_655
Mo1 O2 Sr1 140.2(4) . 1_566
Mo2 O3 Mo1 176.9(5) 1_565 .
Se2 O4 Mo1 124.9(4) . .
Se2 O4 Sr1 101.8(3) . 2_655
Mo1 O4 Sr1 130.1(3) . 2_655
Se1 O5 Mo1 122.3(4) . 2_665
Se1 O5 Mo1 122.5(4) . .
Mo1 O5 Mo1 115.2(3) 2_665 .
Mo2 O7 Sr1 142.6(4) . .
Se1 O8 Mo2 123.2(4) . .
Se1 O8 Sr1 99.5(3) . 2_654
Mo2 O8 Sr1 130.5(3) . 2_654
Se2 O9 Mo2 122.4(4) . 2_655
Se2 O9 Mo2 123.5(4) . .
Mo2 O9 Mo2 114.1(3) 2_655 .
Se1 O10 Sr1 136.9(4) . 1_565
Se1 O10 Sr1 105.4(3) . 2_654
Sr1 O10 Sr1 109.4(3) 1_565 2_654
Se2 O11 Sr1 139.8(4) . 1_556
Se2 O11 Sr1 104.2(4) . 2_655
Sr1 O11 Sr1 106.0(3) 1_556 2_655

loop_
_geom_bond_atom_site_label_1
_geom_bond_atom_site_label_2
_geom_bond_distance
_geom_bond_site_symmetry_2
Mo1 O1 1.704(8) .
Mo1 O2 1.714(8) .
Mo1 O3 1.877(8) .
Mo1 O4 2.091(8) .
Mo1 O5 2.170(8) 2_665
Mo1 O5 2.326(7) .
Mo2 O7 1.706(7) .
Mo2 O6 1.710(8) .
Mo2 O3 1.866(8) 1_545
Mo2 O8 2.060(7) .
Mo2 O9 2.179(8) 2_655
Mo2 O9 2.278(8) .
Sr1 O10 2.531(8) 1_545
Sr1 O11 2.540(8) 1_554
Sr1 O7 2.547(7) .
Sr1 O10 2.586(8) 2_654
Sr1 O2 2.599(8) 1_544
Sr1 O8 2.665(8) 2_654
Sr1 O11 2.676(8) 2_655
Sr1 O4 2.692(8) 2_655
Sr1 Se1 3.4132(15) 2_654
Sr1 Se2 3.4720(16) 2_655
Sr1 Sr1 4.167(2) 2_654
Sr1 Sr1 4.178(2) 2_644
Se1 O10 1.646(8) .
Se1 O5 1.734(8) .
Se1 O8 1.737(7) .
Se1 Sr1 3.4132(15) 2_654
Se2 O11 1.649(8) .
Se2 O4 1.710(8) .
Se2 O9 1.751(7) .
Se2 Sr1 3.4720(16) 2_655
O2 Sr1 2.599(8) 1_566
O3 Mo2 1.866(8) 1_565
O4 Sr1 2.692(8) 2_655
O5 Mo1 2.170(8) 2_665
O8 Sr1 2.665(8) 2_654
O9 Mo2 2.179(8) 2_655
O10 Sr1 2.531(8) 1_565
O10 Sr1 2.586(8) 2_654
O11 Sr1 2.540(8) 1_556
O11 Sr1 2.676(8) 2_655
